data_2216558
loop_
_publ_author_name
'Yin, Li-He'
'Wan, Rong'
'Wu, Wen-Yuan'
'Wang, Bin'
'Wang, Jin-Tang'

_publ_section_title
;(<i>R</i>,<i>S</i>)-Diethyl
 {[5-(2,4-dichlorophenyl)-1,3,4-thiadiazol-2-ylamino](phenyl)methyl}phosphonate
;
_journal_coeditor_code HK2370
_journal_issue 12
_journal_name_full 'Acta Crystallographica Section E'
_journal_page_first o4648
_journal_page_last o4648
_journal_paper_doi 10.1107/S1600536807056632
_journal_volume 63
_journal_year 2007
_chemical_formula_iupac 'C19 H20 Cl2 N3 O3 P S'
_chemical_formula_moiety 'C19 H20 Cl2 N3 O3 P S'
_chemical_formula_sum 'C19 H20 Cl2 N3 O3 P S'
_chemical_formula_weight 472.31
_chemical_melting_point .453E-305
_chemical_name_systematic
;(R,S)-Diethyl
{[5-(2,4-dichlorophenyl)-1,3,4-thiadiazol-2-ylamino](phenyl)methyl}phosphonate
;
_space_group_IT_number 14
_symmetry_cell_setting monoclinic
_symmetry_space_group_name_Hall '-P 2yn'
_symmetry_space_group_name_H-M 'P 1 21/n 1'
_atom_sites_solution_hydrogens geom
_atom_sites_solution_primary direct
_atom_sites_solution_secondary difmap
_cell_angle_alpha 90.00
_cell_angle_beta 94.47(3)
_cell_angle_gamma 90.00
_cell_formula_units_Z 4
_cell_length_a 8.4870(17)
_cell_length_b 16.530(3)
_cell_length_c 15.703(3)
_cell_measurement_reflns_used 25
_cell_measurement_temperature 298(2)
_cell_measurement_theta_max 12
_cell_measurement_theta_min 10
_cell_volume 2196.3(7)
_computing_cell_refinement 'CAD-4 Software (Enraf--Nonius, 1989)'
_computing_data_collection 'CAD-4 Software (Enraf--Nonius, 1989)'
_computing_data_reduction 'XCAD4 (Harms & Wocadlo, 1995)'
_computing_molecular_graphics 'SHELXTL (Siemens, 1996)'
_computing_publication_material 'SHELXTL (Siemens, 1996)'
_computing_structure_refinement 'SHELXL97 (Sheldrick, 1997)'
_computing_structure_solution 'SHELXS97 (Sheldrick, 1997)'
_diffrn_ambient_temperature 298(2)
_diffrn_measured_fraction_theta_full 0.997
_diffrn_measured_fraction_theta_max 0.997
_diffrn_measurement_device_type 'Enraf--Nonius CAD-4 diffractometer'
_diffrn_measurement_method '\w/2\q scans'
_diffrn_radiation_monochromator graphite
_diffrn_radiation_source 'fine-focus sealed tube'
_diffrn_radiation_type MoK\a
_diffrn_radiation_wavelength 0.71073
_diffrn_reflns_av_R_equivalents 0.0521
_diffrn_reflns_av_sigmaI/netI 0.0925
_diffrn_reflns_limit_h_max 10
_diffrn_reflns_limit_h_min -10
_diffrn_reflns_limit_k_max 20
_diffrn_reflns_limit_k_min 0
_diffrn_reflns_limit_l_max 19
_diffrn_reflns_limit_l_min 0
_diffrn_reflns_number 4609
_diffrn_reflns_theta_full 26.00
_diffrn_reflns_theta_max 26.00
_diffrn_reflns_theta_min 1.79
_diffrn_standards_decay_% 0
_diffrn_standards_interval_count 200
_diffrn_standards_number 3
_exptl_absorpt_coefficient_mu 0.489
_exptl_absorpt_correction_T_max 0.9527
_exptl_absorpt_correction_T_min 0.8284
_exptl_absorpt_correction_type psi-scan
_exptl_absorpt_process_details '(North <i>et al.</i>,  1968)'
_exptl_crystal_colour colorless
_exptl_crystal_density_diffrn 1.428
_exptl_crystal_density_method 'not measured'
_exptl_crystal_description needle
_exptl_crystal_F_000 976
_exptl_crystal_size_max 0.40
_exptl_crystal_size_mid 0.10
_exptl_crystal_size_min 0.10
_refine_diff_density_max 0.305
_refine_diff_density_min -0.698
_refine_ls_extinction_method none
_refine_ls_goodness_of_fit_ref 1.168
_refine_ls_hydrogen_treatment constr
_refine_ls_matrix_type full
_refine_ls_number_parameters 250
_refine_ls_number_reflns 4312
_refine_ls_restrained_S_all 1.219
_refine_ls_R_factor_all 0.1114
_refine_ls_R_factor_gt 0.0847
_refine_ls_shift/su_max 0.000
_refine_ls_shift/su_mean 0.000
_refine_ls_structure_factor_coef Fsqd
_refine_ls_weighting_details 'calc w=1/[\s^2^(Fo^2^)+(0.1265P)^2^+1.3578P] where P=(Fo^2^+2Fc^2^)/3'
_refine_ls_weighting_scheme calc
_refine_ls_wR_factor_gt 0.1292
_refine_ls_wR_factor_ref 0.1544
_reflns_number_gt 3145
_reflns_number_total 4312
_reflns_threshold_expression I>2\s(I)
_cod_data_source_file hk2370.cif
_cod_data_source_block I
_cod_original_sg_symbol_H-M 'P 21/n'
_cod_database_code 2216558
_cod_database_fobs_code 2216558

loop_
_symmetry_equiv_pos_as_xyz
'x, y, z'
'-x+1/2, y+1/2, -z+1/2'
'-x, -y, -z'
'x-1/2, -y-1/2, z-1/2'

loop_
_atom_site_type_symbol
_atom_site_label
_atom_site_fract_x
_atom_site_fract_y
_atom_site_fract_z
_atom_site_U_iso_or_equiv
_atom_site_adp_type
_atom_site_calc_flag
_atom_site_refinement_flags
_atom_site_occupancy
Cl Cl1 0.3460(3) 0.37335(12) 0.14352(10) 0.1114(7) Uani d . 1
Cl Cl2 0.3666(2) 0.44309(12) -0.18670(9) 0.1133(8) Uani d . 1
S S 0.1558(2) 0.48605(11) 0.25006(9) 0.0806(6) Uani d U 1
P P 0.0393(2) 0.65490(13) 0.52266(9) 0.0760(6) Uani d . 1
O O1 0.2180(6) 0.6788(3) 0.5237(2) 0.1143(17) Uani d . 1
O O2 0.0005(6) 0.5841(3) 0.5707(2) 0.1010(16) Uani d . 1
O O3 -0.0427(5) 0.7339(3) 0.5529(2) 0.0810(13) Uani d U 1
N N1 0.0476(5) 0.5763(3) 0.3769(2) 0.0743(15) Uani d U 1
H H1A 0.0697 0.5357 0.4099 0.089 Uiso calc R 1
N N2 0.0586(6) 0.6318(3) 0.2402(3) 0.0777(15) Uani d U 1
N N3 0.1044(6) 0.6122(3) 0.1607(3) 0.0800(16) Uani d U 1
C C1 0.3610(7) 0.6550(4) 0.6493(4) 0.100 Uani d D 1
H H1B 0.4266 0.6728 0.6983 0.150 Uiso calc R 1
H H1C 0.4184 0.6170 0.6174 0.150 Uiso calc R 1
H H1D 0.2679 0.6294 0.6678 0.150 Uiso calc R 1
C C2 0.3175(8) 0.7211(4) 0.5980(4) 0.104 Uani d D 1
H H2C 0.4090 0.7483 0.5780 0.125 Uiso calc R 1
H H2D 0.2548 0.7596 0.6275 0.125 Uiso calc R 1
C C3 -0.1313(9) 0.7382(5) 0.6870(5) 0.139(3) Uani d DU 1
H H3B -0.2156 0.7363 0.7243 0.209 Uiso calc R 1
H H3C -0.0786 0.7895 0.6929 0.209 Uiso calc R 1
H H3D -0.0574 0.6956 0.7017 0.209 Uiso calc R 1
C C4 -0.1941(9) 0.7282(5) 0.6014(4) 0.126(3) Uani d DU 1
H H4A -0.2685 0.7708 0.5842 0.151 Uiso calc R 1
H H4B -0.2454 0.6760 0.5928 0.151 Uiso calc R 1
C C5 -0.0214(6) 0.6487(4) 0.4094(3) 0.0625(16) Uani d U 1
H H5A 0.0225 0.6954 0.3810 0.075 Uiso calc R 1
C C6 -0.1952(8) 0.6534(5) 0.3975(3) 0.0728(17) Uani d DU 1
C C7 -0.2645(8) 0.7291(5) 0.3791(4) 0.094(2) Uani d DU 1
H H7A -0.2045 0.7752 0.3711 0.112 Uiso calc R 1
C C8 -0.4350(10) 0.7307(6) 0.3735(4) 0.114(3) Uani d DU 1
H H8A -0.4841 0.7805 0.3632 0.137 Uiso calc R 1
C C9 -0.5298(10) 0.6650(6) 0.3820(4) 0.107(2) Uani d DU 1
H H9A -0.6394 0.6689 0.3761 0.128 Uiso calc R 1
C C10 -0.4547(10) 0.5930(5) 0.3999(4) 0.105(2) Uani d DU 1
H H10A -0.5146 0.5470 0.4085 0.126 Uiso calc R 1
C C11 -0.2943(8) 0.5873(5) 0.4053(4) 0.091(2) Uani d DU 1
H H11A -0.2487 0.5366 0.4147 0.109 Uiso calc R 1
C C12 0.0776(6) 0.5735(4) 0.2916(3) 0.0647(16) Uani d U 1
C C13 0.1598(7) 0.5399(4) 0.1552(3) 0.0660(17) Uani d DU 1
C C14 0.2134(6) 0.5107(4) 0.0727(3) 0.0646(16) Uani d DU 1
C C15 0.1763(7) 0.5587(4) 0.0007(3) 0.0771(18) Uani d U 1
H H15A 0.1172 0.6056 0.0058 0.092 Uiso calc R 1
C C16 0.2262(7) 0.5374(4) -0.0786(3) 0.0709(17) Uani d U 1
H H16A 0.2031 0.5702 -0.1261 0.085 Uiso calc R 1
C C17 0.3105(7) 0.4667(4) -0.0856(3) 0.0694(17) Uani d U 1
C C18 0.3452(7) 0.4183(4) -0.0185(3) 0.0785(19) Uani d U 1
H H18A 0.4053 0.3718 -0.0239 0.094 Uiso calc R 1
C C19 0.2892(7) 0.4390(4) 0.0592(3) 0.0715(18) Uani d U 1

loop_
_atom_site_aniso_label
_atom_site_aniso_U_11
_atom_site_aniso_U_22
_atom_site_aniso_U_33
_atom_site_aniso_U_12
_atom_site_aniso_U_13
_atom_site_aniso_U_23
Cl1 0.180(2) 0.0953(15) 0.0658(11) 0.0132(14) 0.0529(11) -0.0004(10)
Cl2 0.1685(18) 0.1257(18) 0.0526(9) -0.0267(15) 0.0524(10) -0.0308(10)
S 0.1088(13) 0.0911(14) 0.0463(8) -0.0013(11) 0.0348(8) -0.0076(9)
P 0.0906(14) 0.0975(16) 0.0420(9) -0.0043(12) 0.0253(8) -0.0148(10)
O1 0.119(4) 0.125(5) 0.061(3) -0.016(4) 0.025(2) -0.030(3)
O2 0.168(5) 0.085(4) 0.056(2) 0.003(3) 0.043(3) -0.002(2)
O3 0.094(3) 0.086(4) 0.056(2) 0.043(3) -0.043(2) -0.006(2)
N1 0.096(4) 0.093(4) 0.038(2) 0.009(3) 0.028(2) -0.005(3)
N2 0.101(4) 0.087(4) 0.051(3) -0.009(3) 0.039(3) 0.000(3)
N3 0.115(4) 0.080(4) 0.050(3) -0.004(3) 0.039(3) -0.009(3)
C1 0.100(4) 0.107(3) 0.100(3) -0.001(2) 0.008(2) 0.000(3)
C2 0.104(4) 0.108(4) 0.104(4) -0.002(2) 0.007(3) 0.000(3)
C3 0.149(6) 0.151(7) 0.118(5) 0.009(6) 0.015(5) -0.007(5)
C4 0.156(6) 0.129(6) 0.099(5) 0.037(5) 0.040(4) -0.006(5)
C5 0.065(4) 0.076(4) 0.050(3) -0.001(3) 0.028(3) -0.009(3)
C6 0.081(4) 0.097(5) 0.042(3) -0.004(4) 0.018(3) -0.012(3)
C7 0.090(4) 0.112(5) 0.080(4) 0.009(4) 0.013(4) -0.008(4)
C8 0.109(5) 0.130(6) 0.104(5) 0.019(5) 0.014(5) -0.015(5)
C9 0.105(5) 0.144(6) 0.074(4) -0.005(4) 0.022(4) -0.005(5)
C10 0.104(5) 0.134(6) 0.079(4) -0.025(5) 0.029(4) -0.010(5)
C11 0.096(4) 0.112(5) 0.069(4) -0.018(4) 0.032(4) -0.015(4)
C12 0.061(4) 0.084(4) 0.052(3) -0.003(3) 0.027(3) -0.019(3)
C13 0.075(4) 0.081(4) 0.043(3) -0.010(4) 0.020(3) -0.005(3)
C14 0.066(4) 0.084(4) 0.046(3) -0.022(3) 0.017(3) -0.007(3)
C15 0.100(4) 0.088(5) 0.045(3) 0.000(4) 0.019(3) -0.003(3)
C16 0.085(4) 0.091(5) 0.038(3) -0.019(4) 0.014(3) -0.008(3)
C17 0.089(4) 0.075(5) 0.047(3) -0.021(4) 0.016(3) -0.016(3)
C18 0.096(4) 0.090(5) 0.053(3) -0.014(4) 0.030(3) -0.018(3)
C19 0.087(4) 0.082(4) 0.050(3) -0.012(4) 0.031(3) -0.003(3)

loop_
_atom_type_symbol
_atom_type_description
_atom_type_scat_dispersion_real
_atom_type_scat_dispersion_imag
_atom_type_scat_source
C C 0.0033 0.0016 'International Tables Vol C Tables 4.2.6.8 and 6.1.1.4'
H H 0.0000 0.0000 'International Tables Vol C Tables 4.2.6.8 and 6.1.1.4'
N N 0.0061 0.0033 'International Tables Vol C Tables 4.2.6.8 and 6.1.1.4'
O O 0.0106 0.0060 'International Tables Vol C Tables 4.2.6.8 and 6.1.1.4'
P P 0.1023 0.0942 'International Tables Vol C Tables 4.2.6.8 and 6.1.1.4'
S S 0.1246 0.1234 'International Tables Vol C Tables 4.2.6.8 and 6.1.1.4'
Cl Cl 0.1484 0.1585 'International Tables Vol C Tables 4.2.6.8 and 6.1.1.4'

loop_
_geom_angle_atom_site_label_1
_geom_angle_atom_site_label_2
_geom_angle_atom_site_label_3
_geom_angle
C13 S C12 86.0(3)
O2 P O1 117.3(3)
O2 P O3 113.1(2)
O1 P O3 103.8(3)
O2 P C5 114.0(3)
O1 P C5 103.0(2)
O3 P C5 104.2(3)
C2 O1 P 126.2(4)
C4 O3 P 120.2(4)
C12 N1 C5 118.8(5)
C12 N1 H1A 120.6
C5 N1 H1A 120.6
C12 N2 N3 111.7(5)
C13 N3 N2 114.1(5)
C2 C1 H1B 109.5
C2 C1 H1C 109.5
H1B C1 H1C 109.5
C2 C1 H1D 109.5
H1B C1 H1D 109.5
H1C C1 H1D 109.5
C1 C2 O1 100.7(6)
C1 C2 H2C 111.6
O1 C2 H2C 111.6
C1 C2 H2D 111.6
O1 C2 H2D 111.6
H2C C2 H2D 109.4
C4 C3 H3B 109.5
C4 C3 H3C 109.5
H3B C3 H3C 109.5
C4 C3 H3D 109.5
H3B C3 H3D 109.5
H3C C3 H3D 109.5
C3 C4 O3 101.2(6)
C3 C4 H4A 111.5
O3 C4 H4A 111.5
C3 C4 H4B 111.5
O3 C4 H4B 111.5
H4A C4 H4B 109.3
N1 C5 C6 115.4(5)
N1 C5 P 107.6(4)
C6 C5 P 109.0(3)
N1 C5 H5A 108.2
C6 C5 H5A 108.2
P C5 H5A 108.2
C11 C6 C7 118.2(7)
C11 C6 C5 123.5(7)
C7 C6 C5 118.2(7)
C6 C7 C8 115.6(8)
C6 C7 H7A 122.2
C8 C7 H7A 122.2
C9 C8 C7 125.1(9)
C9 C8 H8A 117.4
C7 C8 H8A 117.4
C8 C9 C10 116.3(8)
C8 C9 H9A 121.8
C10 C9 H9A 121.8
C11 C10 C9 121.4(8)
C11 C10 H10A 119.3
C9 C10 H10A 119.3
C10 C11 C6 123.2(8)
C10 C11 H11A 118.4
C6 C11 H11A 118.4
N2 C12 N1 124.8(6)
N2 C12 S 115.4(4)
N1 C12 S 119.7(5)
N3 C13 C14 119.7(5)
N3 C13 S 112.7(4)
C14 C13 S 127.5(5)
C19 C14 C15 116.3(5)
C19 C14 C13 126.4(6)
C15 C14 C13 117.2(6)
C16 C15 C14 121.0(6)
C16 C15 H15A 119.5
C14 C15 H15A 119.5
C17 C16 C15 118.8(6)
C17 C16 H16A 120.6
C15 C16 H16A 120.6
C18 C17 C16 121.9(6)
C18 C17 Cl2 121.7(6)
C16 C17 Cl2 116.4(5)
C17 C18 C19 118.4(6)
C17 C18 H18A 120.8
C19 C18 H18A 120.8
C14 C19 C18 123.2(6)
C14 C19 Cl1 121.5(4)
C18 C19 Cl1 114.8(5)

loop_
_geom_bond_atom_site_label_1
_geom_bond_atom_site_label_2
_geom_bond_distance
Cl1 C19 1.751(6)
Cl2 C17 1.737(5)
S C13 1.737(6)
S C12 1.738(6)
P O2 1.444(4)
P O1 1.567(5)
P O3 1.570(4)
P C5 1.815(5)
O1 C2 1.552(7)
O3 C4 1.547(7)
N1 C12 1.383(6)
N1 C5 1.443(6)
N1 H1A 0.8600
N2 C12 1.260(7)
N2 N3 1.376(5)
N3 C13 1.289(7)
C1 C2 1.391(7)
C1 H1B 0.9600
C1 H1C 0.9600
C1 H1D 0.9600
C2 H2C 0.9700
C2 H2D 0.9700
C3 C4 1.416(8)
C3 H3B 0.9600
C3 H3C 0.9600
C3 H3D 0.9600
C4 H4A 0.9700
C4 H4B 0.9700
C5 C6 1.475(7)
C5 H5A 0.9800
C6 C11 1.391(8)
C6 C7 1.402(9)
C7 C8 1.443(9)
C7 H7A 0.9300
C8 C9 1.365(10)
C8 H8A 0.9300
C9 C10 1.368(10)
C9 H9A 0.9300
C10 C11 1.361(9)
C10 H10A 0.9300
C11 H11A 0.9300
C13 C14 1.487(6)
C14 C19 1.372(8)
C14 C15 1.397(7)
C15 C16 1.392(7)
C15 H15A 0.9300
C16 C17 1.379(8)
C16 H16A 0.9300
C17 C18 1.338(8)
C18 C19 1.387(7)
C18 H18A 0.9300

loop_
_geom_hbond_atom_site_label_D
_geom_hbond_atom_site_label_H
_geom_hbond_atom_site_label_A
_geom_hbond_site_symmetry_A
_geom_hbond_distance_DH
_geom_hbond_distance_HA
_geom_hbond_distance_DA
_geom_hbond_angle_DHA
_geom_hbond_publ_flag
N1 H1A O2 3_566 0.86 2.09 2.815(7) 141 yes
C4 H4A N3 4_576 0.97 2.56 3.321(11) 134 yes
C15 H15A N3 . 0.93 2.45 2.783(7) 101 yes
